data_1515485
loop_
_publ_author_name
'Saines, Paul J.'
'Jain, Prashant'
'Cheetham, Anthony K.'

_publ_section_title
;
 Evolution of the structures and magnetic properties of the manganese
 dicarboxylates, Mn2(CO2(CH2)nCO2)(OH)2 and Mn4(CO2(CH2)nCO2)3(OH)2
;
_journal_issue 10
_journal_name_full 'Chemical Science'
_journal_page_first 1929
_journal_paper_doi 10.1039/c1sc00253h
_journal_volume 2
_journal_year 2011
_chemical_compound_source 'synthesis as described'
_chemical_formula_moiety 'C3 H3 Mn3 O9'
_chemical_formula_sum 'C3 H3 Mn3 O9'
_chemical_formula_weight 347.87
_chemical_name_systematic
;
?
;
_space_group_IT_number 14
_symmetry_cell_setting monoclinic
_symmetry_Int_Tables_number 14
_symmetry_space_group_name_Hall '-P 2yn'
_symmetry_space_group_name_H-M 'P 1 21/n 1'
_atom_sites_solution_hydrogens geom
_atom_sites_solution_primary direct
_atom_sites_solution_secondary difmap
_audit_creation_date 2010-11-17T11:59:26-00:00
_audit_creation_method 'WinGX routine CIF_UPDATE'
_cell_angle_alpha 90
_cell_angle_beta 108.259(5)
_cell_angle_gamma 90
_cell_formula_units_Z 4
_cell_length_a 10.9072(5)
_cell_length_b 5.7181(2)
_cell_length_c 12.6330(5)
_cell_measurement_reflns_used 1401
_cell_measurement_temperature 120(2)
_cell_measurement_theta_max 29.0855
_cell_measurement_theta_min 2.9677
_cell_measurement_wavelength 0.71073
_cell_volume 748.23(6)
_computing_cell_refinement 'CrysAlisPro, Oxford Diffraction, 2010'
_computing_data_collection 'CrysAlisPro, Oxford Diffraction, 2010'
_computing_data_reduction 'CrysAlisPro, Oxford Diffraction, 2010'
_computing_molecular_graphics 'Diamond (Brandenburg 1997)'
_computing_publication_material 'WinGX publication routines (Farrugia, 1999)'
_computing_structure_refinement 'SHELXL-97 (Sheldrick, 2008)'
_computing_structure_solution 'SHELXS-97 (Sheldrick, 2008)'
_diffrn_ambient_temperature 120(2)
_diffrn_measured_fraction_theta_full 0.998
_diffrn_measured_fraction_theta_max 0.876
_diffrn_measurement_device_type 'Xcalibur, Eos, Gemini ultra'
_diffrn_measurement_method '\w scans'
_diffrn_radiation_monochromator graphite
_diffrn_radiation_probe x-ray
_diffrn_radiation_source 'Enhance (Mo) X-ray Source'
_diffrn_radiation_type MoK\a
_diffrn_radiation_wavelength 0.71073
_diffrn_reflns_av_R_equivalents 0.0374
_diffrn_reflns_av_unetI/netI 0.0455
_diffrn_reflns_limit_h_max 13
_diffrn_reflns_limit_h_min -14
_diffrn_reflns_limit_k_max 7
_diffrn_reflns_limit_k_min -7
_diffrn_reflns_limit_l_max 16
_diffrn_reflns_limit_l_min -17
_diffrn_reflns_number 5302
_diffrn_reflns_theta_full 26.32
_diffrn_reflns_theta_max 29.15
_diffrn_reflns_theta_min 2.97
_diffrn_standards_interval_count 0
_diffrn_standards_interval_time 0
_diffrn_standards_number 0
_exptl_absorpt_coefficient_mu 5.015
_exptl_absorpt_correction_T_max 1.00000
_exptl_absorpt_correction_T_min 0.85761
_exptl_absorpt_correction_type multi-scan
_exptl_absorpt_process_details
;
CrysAlisPro, Oxford Diffraction Ltd.,
Version 1.171.34.40 (release 27-08-2010 CrysAlis171 .NET)
(compiled Aug 27 2010,11:50:40)
Empirical absorption correction using spherical harmonics,
implemented in SCALE3 ABSPACK scaling algorithm.
;
_exptl_crystal_colour colourless
_exptl_crystal_density_diffrn 3.088
_exptl_crystal_density_method 'not measured'
_exptl_crystal_description block
_exptl_crystal_F_000 672
_exptl_crystal_size_max 0.1706
_exptl_crystal_size_mid 0.0889
_exptl_crystal_size_min 0.0398
_refine_diff_density_max 0.643
_refine_diff_density_min -0.585
_refine_diff_density_rms 0.141
_refine_ls_extinction_method none
_refine_ls_goodness_of_fit_ref 1.023
_refine_ls_hydrogen_treatment mixed
_refine_ls_matrix_type full
_refine_ls_number_parameters 145
_refine_ls_number_reflns 1764
_refine_ls_number_restraints 3
_refine_ls_restrained_S_all 1.023
_refine_ls_R_factor_all 0.0674
_refine_ls_R_factor_gt 0.0348
_refine_ls_shift/su_max 0.001
_refine_ls_shift/su_mean 0
_refine_ls_structure_factor_coef Fsqd
_refine_ls_weighting_details 'calc w=1/[\s^2^(Fo^2^)+(0.0220P)^2^+0.0000P] where P=(Fo^2^+2Fc^2^)/3'
_refine_ls_weighting_scheme calc
_refine_ls_wR_factor_gt 0.0648
_refine_ls_wR_factor_ref 0.0797
_reflns_number_gt 1145
_reflns_number_total 1764
_reflns_threshold_expression >2sigma(I)
_cod_data_source_file c1sc00253h.txt
_cod_data_source_block 1
_cod_original_cell_volume 748.23(5)
_cod_database_code 1515485

loop_
_symmetry_equiv_pos_as_xyz
'x, y, z'
'-x+1/2, y+1/2, -z+1/2'
'-x, -y, -z'
'x-1/2, -y-1/2, z-1/2'

loop_
_atom_site_label
_atom_site_type_symbol
_atom_site_fract_x
_atom_site_fract_y
_atom_site_fract_z
_atom_site_U_iso_or_equiv
_atom_site_adp_type
_atom_site_occupancy
_atom_site_symmetry_multiplicity
_atom_site_calc_flag
_atom_site_refinement_flags
Mn3 Mn 0.83458(5) 0.22375(9) 0.20580(5) 0.00801(16) Uani 1 1 d .
Mn1 Mn 1.16424(6) 0.27453(9) 0.20252(5) 0.00856(16) Uani 1 1 d .
Mn2 Mn 1.01015(5) -0.24174(8) 0.29964(5) 0.00851(17) Uani 1 1 d .
O1 O 0.7586(2) 0.2175(4) 0.0197(2) 0.0104(6) Uani 1 1 d .
O2H O 0.8347(3) -0.0734(4) 0.3075(2) 0.0092(6) Uani 1 1 d D
H2H H 0.861(4) -0.024(6) 0.3733(19) 0.014 Uiso 1 1 d D
O6 O 0.9335(2) 0.4284(4) 0.3594(2) 0.0110(6) Uani 1 1 d .
O5 O 0.9242(2) 0.2337(4) 0.5109(2) 0.0105(6) Uani 1 1 d .
O4 O 0.9179(2) 0.7357(4) -0.0077(2) 0.0095(6) Uani 1 1 d .
O3 O 0.9151(3) 0.5451(4) 0.1471(2) 0.0115(6) Uani 1 1 d .
O1H O 1.0089(2) 0.0468(4) 0.1905(2) 0.0099(6) Uani 1 1 d D
H1H H 0.984(4) -0.025(6) 0.130(2) 0.015 Uiso 1 1 d D
O2 O 0.7497(3) 0.4288(4) -0.1315(2) 0.0135(6) Uani 1 1 d .
C1 C 0.7890(4) 0.3884(7) -0.0289(3) 0.0123(9) Uani 1 1 d .
C3 C 0.9588(3) 0.4011(6) 0.4639(3) 0.0081(8) Uani 1 1 d .
C2 C 0.8818(4) 0.5754(6) 0.0419(3) 0.0099(9) Uani 1 1 d .
O3H O 1.1812(3) 0.5635(4) 0.3142(2) 0.0100(6) Uani 1 1 d D
H3H H 1.209(4) 0.504(6) 0.377(2) 0.015 Uiso 1 1 d D

loop_
_atom_site_aniso_label
_atom_site_aniso_U_11
_atom_site_aniso_U_22
_atom_site_aniso_U_33
_atom_site_aniso_U_23
_atom_site_aniso_U_13
_atom_site_aniso_U_12
Mn3 0.0086(3) 0.0087(3) 0.0066(3) 0.0002(2) 0.0022(2) 0.0002(2)
Mn1 0.0079(3) 0.0096(3) 0.0080(3) 0.0001(2) 0.0023(2) 0.0001(2)
Mn2 0.0080(3) 0.0100(3) 0.0072(3) 0.0008(2) 0.0018(3) 0.0007(2)
O1 0.0109(14) 0.0123(13) 0.0077(14) 0.0004(11) 0.0025(11) -0.0023(11)
O2H 0.0090(13) 0.0148(13) 0.0038(13) -0.0008(11) 0.0021(11) -0.0025(11)
O6 0.0139(14) 0.0109(13) 0.0072(14) -0.0004(11) 0.0019(12) -0.0041(11)
O5 0.0109(14) 0.0098(13) 0.0105(15) 0.0027(11) 0.0030(12) -0.0012(11)
O4 0.0092(13) 0.0105(13) 0.0085(14) 0.0018(11) 0.0025(12) -0.0016(11)
O3 0.0146(14) 0.0122(12) 0.0061(14) -0.0025(11) 0.0012(12) -0.0019(11)
O1H 0.0101(14) 0.0095(13) 0.0093(14) -0.0008(11) 0.0017(12) -0.0017(11)
O2 0.0174(15) 0.0139(14) 0.0073(14) 0.0020(11) 0.0012(12) -0.0029(11)
C1 0.016(2) 0.0101(19) 0.010(2) -0.0023(16) 0.0038(17) 0.0010(16)
C3 0.0038(18) 0.0123(18) 0.007(2) 0.0013(16) 0.0002(16) 0.0000(15)
C2 0.0072(19) 0.0117(19) 0.009(2) 0.0005(16) -0.0008(16) 0.0030(15)
O3H 0.0105(14) 0.0089(13) 0.0091(14) 0.0022(11) 0.0011(12) -0.0005(11)

loop_
_atom_type_symbol
_atom_type_description
_atom_type_scat_dispersion_real
_atom_type_scat_dispersion_imag
_atom_type_scat_source
C C 0.0033 0.0016 'International Tables Vol C Tables 4.2.6.8 and 6.1.1.4'
H H 0 0 'International Tables Vol C Tables 4.2.6.8 and 6.1.1.4'
Mn Mn 0.3368 0.7283 'International Tables Vol C Tables 4.2.6.8 and 6.1.1.4'
O O 0.0106 0.006 'International Tables Vol C Tables 4.2.6.8 and 6.1.1.4'

loop_
_geom_angle_atom_site_label_1
_geom_angle_atom_site_label_2
_geom_angle_atom_site_label_3
_geom_angle
_geom_angle_site_symmetry_1
_geom_angle_site_symmetry_3
O2H Mn3 O2H 108.48(6) . 2_655
O2H Mn3 O1H 81.39(10) . .
O2H Mn3 O1H 169.36(10) 2_655 .
O2H Mn3 O6 89.13(9) . .
O2H Mn3 O6 87.39(10) 2_655 .
O1H Mn3 O6 96.94(10) . .
O2H Mn3 O1 123.50(9) . .
O2H Mn3 O1 84.23(10) 2_655 .
O1H Mn3 O1 86.93(10) . .
O6 Mn3 O1 147.29(9) . .
O2H Mn3 O3 156.89(10) . .
O2H Mn3 O3 87.02(10) 2_655 .
O1H Mn3 O3 84.84(10) . .
O6 Mn3 O3 74.17(9) . .
O1 Mn3 O3 73.86(9) . .
O1H Mn1 O3H 106.60(10) . 2_745
O1H Mn1 O3H 115.23(11) . .
O3H Mn1 O3H 126.34(6) 2_745 .
O1H Mn1 O2 149.57(10) . 3_765
O3H Mn1 O2 86.90(10) 2_745 3_765
O3H Mn1 O2 73.81(10) . 3_765
O1H Mn1 O2 80.91(10) . 4_666
O3H Mn1 O2 72.58(10) 2_745 4_666
O3H Mn1 O2 82.18(9) . 4_666
O2 Mn1 O2 129.50(6) 3_765 4_666
O1H Mn1 O4 82.78(10) . 3_765
O3H Mn1 O4 86.31(10) 2_745 3_765
O3H Mn1 O4 129.59(9) . 3_765
O2 Mn1 O4 70.77(9) 3_765 3_765
O2 Mn1 O4 148.19(8) 4_666 3_765
O3H Mn2 O1H 106.63(11) 1_545 .
O3H Mn2 O2H 171.06(10) 1_545 .
O1H Mn2 O2H 81.99(10) . .
O3H Mn2 O3 86.94(10) 1_545 1_545
O1H Mn2 O3 87.57(10) . 1_545
O2H Mn2 O3 95.96(10) . 1_545
O3H Mn2 O5 86.62(10) 1_545 3_756
O1H Mn2 O5 126.64(9) . 3_756
O2H Mn2 O5 86.23(10) . 3_756
O3 Mn2 O5 145.54(9) 1_545 3_756
O3H Mn2 O6 86.62(10) 1_545 1_545
O1H Mn2 O6 156.49(10) . 1_545
O2H Mn2 O6 86.10(10) . 1_545
O3 Mn2 O6 73.55(9) 1_545 1_545
O5 Mn2 O6 72.31(8) 3_756 1_545
C1 O1 Mn3 115.8(2) . .
Mn3 O2H Mn3 123.16(12) . 2_645
Mn3 O2H Mn2 99.20(12) . .
Mn3 O2H Mn2 120.42(11) 2_645 .
C3 O6 Mn3 136.6(2) . .
C3 O6 Mn2 117.5(2) . 1_565
Mn3 O6 Mn2 105.82(11) . 1_565
C3 O5 Mn2 116.3(2) . 3_756
C2 O4 Mn1 115.8(2) . 3_765
C2 O3 Mn2 136.6(2) . 1_565
C2 O3 Mn3 116.0(2) . .
Mn2 O3 Mn3 106.43(11) 1_565 .
Mn1 O1H Mn2 125.89(12) . .
Mn1 O1H Mn3 113.88(10) . .
Mn2 O1H Mn3 97.33(12) . .
C1 O2 Mn1 120.0(2) . 3_765
C1 O2 Mn1 138.8(2) . 4_565
Mn1 O2 Mn1 96.70(11) 3_765 4_565
O2 C1 O1 126.4(4) . .
O2 C1 C2 114.8(3) . .
O1 C1 C2 118.7(3) . .
O5 C3 O6 126.2(3) . .
O5 C3 C3 119.2(4) . 3_766
O6 C3 C3 114.7(4) . 3_766
O4 C2 O3 126.5(3) . .
O4 C2 C1 118.1(3) . .
O3 C2 C1 115.4(3) . .
Mn2 O3H Mn1 113.13(11) 1_565 2_755
Mn2 O3H Mn1 116.96(12) 1_565 .
Mn1 O3H Mn1 106.16(13) 2_755 .

loop_
_geom_bond_atom_site_label_1
_geom_bond_atom_site_label_2
_geom_bond_distance
_geom_bond_site_symmetry_2
Mn3 O2H 2.130(3) .
Mn3 O2H 2.142(3) 2_655
Mn3 O1H 2.215(3) .
Mn3 O6 2.233(2) .
Mn3 O1 2.235(3) .
Mn3 O3 2.260(3) .
Mn1 O1H 2.104(3) .
Mn1 O3H 2.137(3) 2_745
Mn1 O3H 2.143(3) .
Mn1 O2 2.256(3) 3_765
Mn1 O2 2.322(3) 4_666
Mn1 O4 2.342(3) 3_765
Mn2 O3H 2.131(3) 1_545
Mn2 O1H 2.148(3) .
Mn2 O2H 2.172(3) .
Mn2 O3 2.241(2) 1_545
Mn2 O5 2.273(3) 3_756
Mn2 O6 2.285(3) 1_545
O1 C1 1.253(5) .
O2H Mn3 2.142(3) 2_645
O6 C3 1.271(5) .
O6 Mn2 2.285(3) 1_565
O5 C3 1.245(4) .
O5 Mn2 2.273(3) 3_756
O4 C2 1.242(4) .
O4 Mn1 2.341(3) 3_765
O3 C2 1.275(5) .
O3 Mn2 2.241(2) 1_565
O2 C1 1.252(5) .
O2 Mn1 2.256(3) 3_765
O2 Mn1 2.322(3) 4_565
C1 C2 1.550(5) .
C3 C3 1.551(7) 3_766
O3H Mn2 2.131(3) 1_565
O3H Mn1 2.137(3) 2_755
